data_7246906
loop_
_publ_author_name
'Thu\'ery, Pierre'
'Atoini, Youssef'
'Harrowfield, Jack'

_publ_section_title
;
 Triple-armed aliphatic tricarboxylic acids as sources of ligands for
 uranyl ion: influence of bridgehead functionalization
;
_journal_issue 27
_journal_name_full CrystEngComm
_journal_page_first 3904
_journal_page_last 3915
_journal_paper_doi 10.1039/D3CE00526G
_journal_volume 25
_journal_year 2023
_chemical_absolute_configuration ad
_chemical_formula_sum 'C40 H46 N6 Ni O23 U2'
_chemical_formula_weight 1513.60
_space_group_crystal_system monoclinic
_space_group_IT_number 9
_space_group_name_Hall 'C -2yc'
_space_group_name_H-M_alt 'C 1 c 1'
_atom_sites_solution_hydrogens mixed
_audit_update_record
;
2023-05-23 deposited with the CCDC.	2023-06-21 downloaded from the CCDC.
;
_cell_angle_alpha 90
_cell_angle_beta 102.782(2)
_cell_angle_gamma 90
_cell_formula_units_Z 4
_cell_length_a 12.4106(7)
_cell_length_b 17.2410(9)
_cell_length_c 23.5189(14)
_cell_measurement_reflns_used 6481
_cell_measurement_temperature 100(2)
_cell_measurement_theta_max 30.3574
_cell_measurement_theta_min 2.3604
_cell_volume 4907.7(5)
_computing_cell_refinement 'SAINT V8.40B (Bruker AXS LLC, 2019)'
_computing_data_collection 'Bruker Instrument Service vV6.2.16'
_computing_data_reduction 'SAINT V8.40B (Bruker AXS LLC, 2019)'
_computing_molecular_graphics 'shelXle (C.B. Huebschle, rev 1328)'
_computing_structure_refinement 'SHELXL-2019/1 (Sheldrick, 2019)'
_diffrn_ambient_temperature 100(2)
_diffrn_detector_area_resol_mean 7.41
_diffrn_detector_type 'Bruker PHOTON III area detector'
_diffrn_measured_fraction_theta_full 1.000
_diffrn_measured_fraction_theta_max 1.000
_diffrn_measurement_device 'Kappa diffractometer'
_diffrn_measurement_device_type 'Bruker D8 Quest'
_diffrn_measurement_method '\f and \w scans'
_diffrn_radiation_monochromator 'multilayer mirror optics'
_diffrn_radiation_type MoK\a
_diffrn_radiation_wavelength 0.71073
_diffrn_reflns_av_R_equivalents 0.0675
_diffrn_reflns_av_unetI/netI 0.0400
_diffrn_reflns_limit_h_max 15
_diffrn_reflns_limit_h_min -15
_diffrn_reflns_limit_k_max 21
_diffrn_reflns_limit_k_min -21
_diffrn_reflns_limit_l_max 28
_diffrn_reflns_limit_l_min -28
_diffrn_reflns_number 60642
_diffrn_reflns_theta_full 25.68
_diffrn_reflns_theta_max 25.68
_diffrn_reflns_theta_min 1.78
_diffrn_source 'microfocus sealed X-ray tube'
_diffrn_source_current 1.4
_diffrn_source_type 'Incoatec I\ms 70 W'
_diffrn_source_voltage 50
_exptl_absorpt_coefficient_mu 7.052
_exptl_absorpt_correction_T_max 0.75
_exptl_absorpt_correction_T_min 0.62
_exptl_absorpt_correction_type multi-scan
_exptl_absorpt_process_details
;
Krause, L., Herbst-Irmer, R., Sheldrick, G. M., Stalke, D. (2015).
"Comparison of silver and molybdenum microfocus X-ray sources for
single-crystal structure determination"
J. Appl. Cryst. 48, 3-10.
doi:10.1107/S1600576714022985
;
_exptl_crystal_colour 'translucent pale pink'
_exptl_crystal_density_diffrn 2.049
_exptl_crystal_density_method 'not measured'
_exptl_crystal_description irregular
_exptl_crystal_F_000 2896
_exptl_crystal_size_max 0.080
_exptl_crystal_size_mid 0.054
_exptl_crystal_size_min 0.036
_refine_diff_density_max 1.186
_refine_diff_density_min -1.145
_refine_ls_abs_structure_details
;
Determined from the refined Flack parameter.
;
_refine_ls_abs_structure_Flack -0.001(10)
_refine_ls_extinction_method none
_refine_ls_goodness_of_fit_ref 1.069
_refine_ls_hydrogen_treatment constr
_refine_ls_matrix_type full
_refine_ls_number_parameters 650
_refine_ls_number_reflns 9277
_refine_ls_number_restraints 20
_refine_ls_restrained_S_all 1.069
_refine_ls_R_factor_all 0.0373
_refine_ls_R_factor_gt 0.0364
_refine_ls_shift/su_max 0.001
_refine_ls_shift/su_mean 0.000
_refine_ls_structure_factor_coef Fsqd
_refine_ls_weighting_details 'w=1/[\s^2^(Fo^2^)+(0.0567P)^2^+46.6260P] where P=(Fo^2^+2Fc^2^)/3'
_refine_ls_weighting_scheme calc
_refine_ls_wR_factor_gt 0.0927
_refine_ls_wR_factor_ref 0.0934
_reflns_number_gt 9090
_reflns_number_total 9277
_reflns_threshold_expression 'I > 2\s(I)'
_cod_data_source_file d3ce00526g1.cif
_cod_data_source_block 4
_cod_depositor_comments
;
The following automatic conversions were performed:

data item '_exptl_absorpt_correction_type' value 'Multi-Scan' was
changed to 'multi-scan' in accordance with the
/home/data/users/saulius/crontab/automatic-downloads/rss-feeds/RSC/lib/dictionaries/cif_core.dic
dictionary named 'cif_core.dic' version 2.4.2 last updated on
2011-04-26.

Automatic conversion script
Id: cif_fix_values 8170 2020-07-09 18:12:32Z antanas 

 Adding full bibliography for 7246903--7246909.cif.
;
_cod_database_code 7246906

loop_
_space_group_symop_operation_xyz
'x, y, z'
'x, -y, z+1/2'
'x+1/2, y+1/2, z'
'x+1/2, -y+1/2, z+1/2'

loop_
_atom_site_type_symbol
_atom_site_label
_atom_site_fract_x
_atom_site_fract_y
_atom_site_fract_z
_atom_site_U_iso_or_equiv
_atom_site_adp_type
_atom_site_calc_flag
_atom_site_refinement_flags_adp
_atom_site_refinement_flags_occupancy
_atom_site_refinement_flags_posn
_atom_site_occupancy
_atom_site_disorder_assembly
_atom_site_disorder_group
U U1 0.40793(3) 0.73527(2) 0.47517(2) 0.01182(12) Uani d . . . 1 . .
U U2 0.75299(3) 0.56226(2) 0.64495(2) 0.01324(12) Uani d . . . 1 . .
Ni Ni1 0.37527(12) 0.53744(9) 0.39967(7) 0.0114(3) Uani d . . . 1 . .
O O1 0.3835(8) 0.7723(5) 0.4034(4) 0.021(2) Uani d . . . 1 . .
O O2 0.4361(8) 0.6991(5) 0.5474(4) 0.0197(19) Uani d . . . 1 . .
O O3 0.6999(8) 0.5653(5) 0.5690(5) 0.021(2) Uani d . . . 1 . .
O O4 0.8046(8) 0.5591(6) 0.7221(4) 0.024(2) Uani d . . . 1 . .
O O5 0.2873(7) 0.6264(5) 0.4330(4) 0.0160(17) Uani d . . . 1 . .
O O6 0.2070(9) 0.7154(7) 0.4747(5) 0.023(2) Uani d . . . 1 . .
O O7 -0.1724(8) 0.3557(5) 0.5003(4) 0.021(2) Uani d . . . 1 . .
O O8 0.0064(7) 0.3553(5) 0.5074(4) 0.0207(19) Uani d . . . 1 . .
O O9 -0.3941(8) 0.7151(6) 0.4727(4) 0.0174(19) Uani d . . . 1 . .
O O10 -0.5026(7) 0.6159(5) 0.4478(4) 0.0146(18) Uani d . . . 1 . .
O O11 -0.1335(11) 0.6832(7) 0.3579(5) 0.043(3) Uani d . . . 1 . .
O O12 -0.1513(12) 0.5617(7) 0.3360(5) 0.045(3) Uani d . . . 1 . .
O O13 0.6759(8) 0.4306(5) 0.6474(5) 0.026(2) Uani d . . . 1 . .
O O14 0.8430(9) 0.4383(6) 0.6320(5) 0.028(2) Uani d . . . 1 . .
O O15 0.4480(9) 0.0766(7) 0.6365(6) 0.025(2) Uani d . . . 1 . .
O O16 0.3563(8) 0.1834(5) 0.6409(4) 0.022(2) Uani d . . . 1 . .
O O17 1.1495(8) 0.1765(6) 0.6610(4) 0.022(2) Uani d . . . 1 . .
O O18 1.0629(9) 0.0663(5) 0.6601(5) 0.020(2) Uani d . . . 1 . .
O O19 0.8253(14) 0.0932(11) 0.7615(8) 0.082(6) Uani d . . . 1 . .
O O20 0.7413(14) 0.1933(8) 0.7827(6) 0.056(4) Uani d . . . 1 . .
O O21 0.0655(12) 0.6892(10) 0.3055(7) 0.062(4) Uani d . . D 1 . .
H H21A 0.011849 0.694590 0.321689 0.093000 Uiso d U . DR 1 . .
H H21B 0.075487 0.641845 0.302150 0.093000 Uiso d U . DR 1 . .
O O22 0.6554(10) 0.8289(7) 0.6205(5) 0.040(3) Uani d . . D 1 . .
H H22A 0.612468 0.828509 0.587278 0.060000 Uiso d U . DR 1 . .
H H22B 0.622882 0.854273 0.642396 0.060000 Uiso d U . DR 1 . .
O O23 0.5582(12) 0.8973(9) 0.7039(6) 0.058(4) Uani d . . . 1 . .
N N1 -0.1321(9) 0.6153(8) 0.3716(6) 0.026(3) Uani d . . . 1 . .
N N2 0.7814(10) 0.1547(8) 0.7482(5) 0.029(3) Uani d . . . 1 . .
N N3 0.2346(8) 0.4758(6) 0.3661(4) 0.013(2) Uani d . . . 1 . .
N N4 0.3690(9) 0.4698(6) 0.4695(4) 0.016(2) Uani d . . . 1 . .
N N5 0.3833(8) 0.5955(6) 0.3250(4) 0.015(2) Uani d . . . 1 . .
N N6 0.4898(8) 0.4703(6) 0.3709(4) 0.016(2) Uani d . . . 1 . .
C C1 -0.1075(10) 0.5958(8) 0.4379(6) 0.019(3) Uani d U . . 1 . .
C C2 0.0041(11) 0.6341(8) 0.4622(6) 0.020(3) Uani d . . . 1 . .
H H2A -0.002189 0.690198 0.452974 0.024000 Uiso calc U . R 1 . .
H H2B 0.021559 0.628897 0.505184 0.024000 Uiso calc U . R 1 . .
C C3 0.1000(11) 0.6009(8) 0.4390(7) 0.023(3) Uani d . . . 1 . .
H H3A 0.119990 0.549670 0.457409 0.028000 Uiso calc U . R 1 . .
H H3B 0.074822 0.592397 0.396530 0.028000 Uiso calc U . R 1 . .
C C4 0.2019(10) 0.6510(7) 0.4497(5) 0.016(2) Uani d . . . 1 . .
C C5 -0.1055(11) 0.5069(7) 0.4437(6) 0.016(3) Uani d . . . 1 . .
H H5A -0.177506 0.485707 0.422784 0.019000 Uiso calc U . R 1 . .
H H5B -0.047686 0.485672 0.425020 0.019000 Uiso calc U . R 1 . .
C C6 -0.0826(12) 0.4803(7) 0.5072(6) 0.021(3) Uani d . . . 1 . .
H H6A -0.010232 0.500225 0.528782 0.025000 Uiso calc U . R 1 . .
H H6B -0.140717 0.499739 0.526413 0.025000 Uiso calc U . R 1 . .
C C7 -0.0823(11) 0.3920(8) 0.5063(6) 0.019(3) Uani d . . . 1 . .
C C8 -0.1993(10) 0.6355(7) 0.4613(6) 0.016(2) Uani d U . . 1 . .
H H8A -0.182201 0.630706 0.504264 0.019000 Uiso calc U . R 1 . .
H H8B -0.199968 0.691397 0.451642 0.019000 Uiso calc U . R 1 . .
C C9 -0.3143(11) 0.6022(8) 0.4371(6) 0.019(3) Uani d . . . 1 . .
H H9A -0.327367 0.600643 0.394009 0.023000 Uiso calc U . R 1 . .
H H9B -0.316239 0.548156 0.451005 0.023000 Uiso calc U . R 1 . .
C C10 -0.4063(10) 0.6469(7) 0.4538(5) 0.014(2) Uani d . . . 1 . .
C C11 0.7674(11) 0.1849(8) 0.6859(6) 0.019(3) Uani d . . . 1 . .
C C12 0.7699(11) 0.2737(8) 0.6891(6) 0.018(3) Uani d . . . 1 . .
H H12A 0.707278 0.291848 0.705313 0.021000 Uiso calc U . R 1 . .
H H12B 0.839133 0.290289 0.716021 0.021000 Uiso calc U . R 1 . .
C C13 0.7630(13) 0.3118(8) 0.6296(6) 0.026(3) Uani d . . . 1 . .
H H13A 0.827827 0.296640 0.614009 0.032000 Uiso calc U . R 1 . .
H H13B 0.695470 0.294030 0.601803 0.032000 Uiso calc U . R 1 . .
C C14 0.7601(12) 0.3984(8) 0.6361(6) 0.021(3) Uani d . . . 1 . .
C C15 0.6548(11) 0.1514(8) 0.6531(7) 0.024(3) Uani d . . . 1 . .
H H15A 0.651470 0.153901 0.610693 0.029000 Uiso calc U . R 1 . .
H H15B 0.651473 0.096044 0.663702 0.029000 Uiso calc U . R 1 . .
C C16 0.5542(11) 0.1919(9) 0.6651(7) 0.027(3) Uani d . . . 1 . .
H H16A 0.546814 0.243055 0.645451 0.032000 Uiso calc U . R 1 . .
H H16B 0.566219 0.201461 0.707575 0.032000 Uiso calc U . R 1 . .
C C17 0.4469(11) 0.1480(8) 0.6454(6) 0.020(3) Uani d . . . 1 . .
C C18 0.8588(10) 0.1484(8) 0.6611(6) 0.022(3) Uani d . . . 1 . .
H H18A 0.841643 0.156206 0.618372 0.027000 Uiso calc U . R 1 . .
H H18B 0.859856 0.091884 0.668528 0.027000 Uiso calc U . R 1 . .
C C19 0.9739(11) 0.1813(9) 0.6867(7) 0.024(3) Uani d . . . 1 . .
H H19A 0.975285 0.236620 0.675496 0.029000 Uiso calc U . R 1 . .
H H19B 0.987764 0.178907 0.729757 0.029000 Uiso calc U . R 1 . .
C C20 1.0653(10) 0.1395(8) 0.6671(5) 0.018(3) Uani d . . . 1 . .
C C21 0.1641(10) 0.4883(7) 0.3151(5) 0.017(3) Uani d . . . 1 . .
H H21 0.182346 0.526483 0.289644 0.021000 Uiso calc U . R 1 . .
C C22 0.0656(11) 0.4483(8) 0.2977(6) 0.020(3) Uani d . . . 1 . .
H H22 0.016570 0.459581 0.261514 0.025000 Uiso calc U . R 1 . .
C C23 0.0403(11) 0.3913(9) 0.3342(6) 0.025(3) Uani d . . . 1 . .
H H23 -0.026814 0.362965 0.323618 0.030000 Uiso calc U . R 1 . .
C C24 0.1150(10) 0.3762(8) 0.3869(6) 0.019(3) Uani d . . . 1 . .
H H24 0.100641 0.336318 0.412153 0.023000 Uiso calc U . R 1 . .
C C25 0.2105(10) 0.4204(7) 0.4017(5) 0.014(2) Uani d . . . 1 . .
C C26 0.2897(10) 0.4146(7) 0.4589(5) 0.015(2) Uani d . . . 1 . .
C C27 0.2814(11) 0.3582(8) 0.4994(6) 0.025(3) Uani d . . . 1 . .
H H27 0.224907 0.320043 0.490859 0.031000 Uiso calc U . R 1 . .
C C28 0.3565(13) 0.3582(10) 0.5525(7) 0.035(4) Uani d . . . 1 . .
H H28 0.353474 0.319016 0.580543 0.042000 Uiso calc U . R 1 . .
C C29 0.4361(13) 0.4157(10) 0.5644(7) 0.033(4) Uani d . . . 1 . .
H H29 0.486543 0.417919 0.601155 0.040000 Uiso calc U . R 1 . .
C C30 0.4407(11) 0.4697(9) 0.5219(6) 0.025(3) Uani d . . . 1 . .
H H30 0.496515 0.508368 0.529668 0.030000 Uiso calc U . R 1 . .
C C31 0.3202(12) 0.6559(8) 0.3023(6) 0.020(3) Uani d . . . 1 . .
H H31 0.269034 0.676019 0.323150 0.024000 Uiso calc U . R 1 . .
C C32 0.3260(13) 0.6903(8) 0.2497(6) 0.027(3) Uani d . . . 1 . .
H H32 0.281193 0.733515 0.234702 0.033000 Uiso calc U . R 1 . .
C C33 0.4003(14) 0.6586(10) 0.2203(7) 0.038(4) Uani d . . . 1 . .
H H33 0.405954 0.679942 0.183858 0.046000 Uiso calc U . R 1 . .
C C34 0.4669(14) 0.5962(10) 0.2428(6) 0.034(4) Uani d . . . 1 . .
H H34 0.518388 0.575011 0.222626 0.040000 Uiso calc U . R 1 . .
C C35 0.4557(11) 0.5660(7) 0.2957(6) 0.019(3) Uani d . . . 1 . .
C C36 0.5203(10) 0.4978(8) 0.3231(6) 0.019(3) Uani d . . . 1 . .
C C37 0.6065(12) 0.4646(10) 0.3027(7) 0.030(3) Uani d . . . 1 . .
H H37 0.629094 0.486495 0.270156 0.036000 Uiso calc U . R 1 . .
C C38 0.6589(12) 0.3998(10) 0.3298(7) 0.033(4) Uani d . . . 1 . .
H H38 0.717539 0.376338 0.316047 0.039000 Uiso calc U . R 1 . .
C C39 0.6254(13) 0.3696(9) 0.3772(7) 0.033(3) Uani d . . . 1 . .
H H39 0.658536 0.324031 0.396090 0.039000 Uiso calc U . R 1 . .
C C40 0.5411(11) 0.4077(8) 0.3967(6) 0.022(3) Uani d . . . 1 . .
H H40 0.519353 0.387978 0.430148 0.027000 Uiso calc U . R 1 . .

loop_
_atom_site_aniso_label
_atom_site_aniso_U_11
_atom_site_aniso_U_22
_atom_site_aniso_U_33
_atom_site_aniso_U_12
_atom_site_aniso_U_13
_atom_site_aniso_U_23
U1 0.0094(2) 0.0097(2) 0.0171(2) -0.00035(16) 0.00465(15) -0.00030(17)
U2 0.0075(2) 0.0130(2) 0.0190(2) -0.00019(16) 0.00251(15) 0.00159(17)
Ni1 0.0099(7) 0.0109(7) 0.0136(7) -0.0011(6) 0.0030(6) 0.0007(6)
O1 0.018(5) 0.015(5) 0.028(5) -0.002(4) 0.004(4) -0.005(4)
O2 0.022(5) 0.022(5) 0.016(4) 0.003(4) 0.007(4) 0.008(4)
O3 0.016(5) 0.021(5) 0.026(5) -0.005(4) 0.008(4) -0.002(4)
O4 0.014(5) 0.040(7) 0.015(5) 0.004(4) -0.004(4) 0.008(4)
O5 0.011(4) 0.015(4) 0.024(5) -0.001(3) 0.009(3) -0.004(3)
O6 0.017(5) 0.016(5) 0.041(6) -0.002(4) 0.015(4) -0.005(5)
O7 0.020(5) 0.016(5) 0.031(5) 0.000(4) 0.010(4) -0.005(4)
O8 0.019(5) 0.011(4) 0.032(5) 0.002(4) 0.006(4) -0.002(4)
O9 0.013(5) 0.012(4) 0.027(5) 0.000(4) 0.005(4) 0.000(4)
O10 0.007(4) 0.012(4) 0.025(5) -0.001(3) 0.003(3) -0.002(3)
O11 0.058(8) 0.026(6) 0.046(7) 0.012(6) 0.013(6) 0.017(5)
O12 0.067(9) 0.045(7) 0.019(5) -0.011(6) 0.004(5) -0.010(5)
O13 0.015(5) 0.017(5) 0.049(7) 0.001(4) 0.010(4) 0.005(4)
O14 0.016(5) 0.018(5) 0.049(7) 0.000(4) 0.010(5) 0.004(4)
O15 0.013(5) 0.018(5) 0.045(7) -0.001(4) 0.011(5) -0.006(5)
O16 0.013(5) 0.018(5) 0.034(5) 0.001(4) 0.005(4) -0.001(4)
O17 0.011(4) 0.021(5) 0.036(6) -0.002(4) 0.009(4) -0.003(4)
O18 0.013(5) 0.014(5) 0.031(6) 0.001(3) 0.005(4) 0.002(4)
O19 0.069(10) 0.099(13) 0.096(12) 0.057(10) 0.055(9) 0.078(11)
O20 0.090(11) 0.044(8) 0.037(7) -0.026(8) 0.020(7) -0.005(6)
O21 0.048(8) 0.071(10) 0.068(9) 0.007(8) 0.018(7) 0.018(8)
O22 0.039(6) 0.043(7) 0.035(6) -0.005(5) 0.000(5) -0.004(5)
O23 0.045(8) 0.064(9) 0.059(9) 0.010(7) -0.002(7) -0.018(7)
N1 0.010(5) 0.036(7) 0.034(7) 0.003(5) 0.011(5) 0.006(6)
N2 0.026(6) 0.037(7) 0.026(7) -0.004(6) 0.006(5) 0.013(6)
N3 0.012(5) 0.011(5) 0.016(5) -0.003(4) 0.003(4) -0.002(4)
N4 0.019(5) 0.013(5) 0.013(5) 0.000(4) -0.002(4) 0.003(4)
N5 0.015(5) 0.014(5) 0.017(5) -0.003(4) 0.006(4) 0.004(4)
N6 0.013(5) 0.017(5) 0.017(5) -0.002(4) 0.004(4) -0.004(4)
C1 0.010(6) 0.019(6) 0.034(7) 0.000(5) 0.014(5) -0.001(5)
C2 0.021(7) 0.015(6) 0.026(7) -0.005(5) 0.008(5) -0.002(5)
C3 0.014(6) 0.016(7) 0.043(9) -0.001(5) 0.011(6) -0.006(6)
C4 0.011(6) 0.014(6) 0.022(6) 0.001(5) 0.005(5) 0.000(5)
C5 0.013(6) 0.011(6) 0.026(7) 0.000(5) 0.009(5) -0.006(5)
C6 0.026(7) 0.006(6) 0.031(7) -0.003(5) 0.007(6) -0.002(5)
C7 0.023(7) 0.015(6) 0.019(7) -0.001(5) 0.007(5) -0.006(5)
C8 0.011(5) 0.013(5) 0.027(6) 0.001(4) 0.011(5) -0.004(5)
C9 0.017(6) 0.018(6) 0.024(7) 0.000(5) 0.008(5) -0.003(5)
C10 0.008(6) 0.016(6) 0.018(6) 0.000(5) 0.001(5) 0.003(5)
C11 0.012(6) 0.020(7) 0.026(7) -0.001(5) 0.007(5) 0.009(5)
C12 0.014(6) 0.018(7) 0.022(7) -0.005(5) 0.005(5) -0.006(5)
C13 0.032(8) 0.021(7) 0.027(8) 0.004(6) 0.007(6) 0.006(6)
C14 0.016(6) 0.019(6) 0.027(8) 0.000(5) 0.002(5) 0.006(5)
C15 0.008(6) 0.019(7) 0.045(9) 0.002(5) 0.007(6) -0.002(6)
C16 0.016(7) 0.022(7) 0.044(9) 0.001(5) 0.010(6) -0.005(6)
C17 0.014(6) 0.023(7) 0.026(7) -0.002(5) 0.007(5) -0.002(5)
C18 0.010(6) 0.019(7) 0.038(8) 0.003(5) 0.005(5) 0.005(6)
C19 0.014(6) 0.024(7) 0.033(8) 0.001(5) 0.005(5) -0.001(6)
C20 0.012(6) 0.023(7) 0.016(6) 0.004(5) -0.001(5) 0.000(5)
C21 0.014(6) 0.018(6) 0.019(6) 0.002(5) 0.002(5) 0.004(5)
C22 0.013(6) 0.028(7) 0.018(7) -0.002(5) -0.001(5) -0.004(5)
C23 0.011(6) 0.039(8) 0.024(7) -0.009(6) 0.000(5) -0.005(6)
C24 0.018(6) 0.019(6) 0.022(6) -0.008(5) 0.007(5) -0.002(5)
C25 0.012(6) 0.014(6) 0.017(6) 0.002(5) 0.004(5) -0.001(5)
C26 0.009(5) 0.014(6) 0.020(6) -0.001(4) 0.000(5) -0.001(5)
C27 0.018(7) 0.027(7) 0.028(7) -0.010(6) -0.001(5) 0.005(6)
C28 0.028(8) 0.046(10) 0.027(8) -0.014(7) -0.004(6) 0.017(7)
C29 0.026(8) 0.038(9) 0.028(8) -0.011(7) -0.008(6) 0.011(7)
C30 0.019(7) 0.035(8) 0.019(7) -0.010(6) 0.001(5) 0.004(6)
C31 0.023(7) 0.015(6) 0.021(7) -0.004(5) 0.002(5) 0.000(5)
C32 0.034(8) 0.017(7) 0.027(7) -0.002(6) -0.001(6) 0.013(6)
C33 0.041(9) 0.048(10) 0.025(8) -0.008(8) 0.007(7) 0.019(7)
C34 0.041(9) 0.044(9) 0.019(7) -0.002(7) 0.014(6) 0.002(6)
C35 0.020(7) 0.019(7) 0.018(6) -0.009(5) 0.005(5) -0.003(5)
C36 0.012(6) 0.024(7) 0.022(6) -0.005(5) 0.007(5) -0.004(5)
C37 0.019(7) 0.045(9) 0.025(8) -0.001(7) 0.006(6) -0.015(7)
C38 0.018(7) 0.038(9) 0.041(9) 0.008(6) 0.005(6) -0.018(7)
C39 0.030(8) 0.029(8) 0.036(8) 0.011(6) 0.003(7) -0.001(6)
C40 0.020(7) 0.018(7) 0.027(7) 0.004(5) 0.002(5) 0.001(5)

loop_
_atom_type_symbol
_atom_type_description
_atom_type_scat_dispersion_real
_atom_type_scat_dispersion_imag
_atom_type_scat_source
C C 0.0033 0.0016 'International Tables Vol C Tables 4.2.6.8 and 6.1.1.4'
H H 0.0000 0.0000 'International Tables Vol C Tables 4.2.6.8 and 6.1.1.4'
Ni Ni 0.3393 1.1124 'International Tables Vol C Tables 4.2.6.8 and 6.1.1.4'
N N 0.0061 0.0033 'International Tables Vol C Tables 4.2.6.8 and 6.1.1.4'
O O 0.0106 0.0060 'International Tables Vol C Tables 4.2.6.8 and 6.1.1.4'
U U -9.6767 9.6646 'International Tables Vol C Tables 4.2.6.8 and 6.1.1.4'

loop_
_geom_angle_atom_site_label_1
_geom_angle_atom_site_label_2
_geom_angle_atom_site_label_3
_geom_angle_site_symmetry_1
_geom_angle_site_symmetry_3
_geom_angle
_geom_angle_publ_flag
O1 U1 O2 . . 178.5(5) ?
O1 U1 O7 . 3 86.1(4) ?
O2 U1 O7 . 3 94.1(4) ?
O1 U1 O8 . 3 87.6(4) ?
O2 U1 O8 . 3 91.2(4) ?
O7 U1 O8 3 3 53.4(3) ?
O1 U1 O5 . . 86.0(4) ?
O2 U1 O5 . . 95.2(4) ?
O7 U1 O5 3 . 120.1(3) ?
O8 U1 O5 3 . 171.3(3) ?
O1 U1 O10 . 1_655 92.5(4) ?
O2 U1 O10 . 1_655 87.3(4) ?
O7 U1 O10 3 1_655 177.1(3) ?
O8 U1 O10 3 1_655 124.1(3) ?
O5 U1 O10 . 1_655 62.2(3) ?
O1 U1 O9 . 1_655 89.4(4) ?
O2 U1 O9 . 1_655 89.3(4) ?
O7 U1 O9 3 1_655 125.7(3) ?
O8 U1 O9 3 1_655 72.3(3) ?
O5 U1 O9 . 1_655 113.4(3) ?
O10 U1 O9 1_655 1_655 51.7(3) ?
O1 U1 O6 . . 94.9(4) ?
O2 U1 O6 . . 86.6(4) ?
O7 U1 O6 3 . 70.0(3) ?
O8 U1 O6 3 . 123.0(3) ?
O5 U1 O6 . . 51.8(3) ?
O10 U1 O6 1_655 . 112.7(3) ?
O9 U1 O6 1_655 . 164.1(3) ?
O3 U2 O4 . . 179.1(5) ?
O3 U2 O17 . 3_455 92.4(4) ?
O4 U2 O17 . 3_455 87.1(4) ?
O3 U2 O14 . . 88.8(4) ?
O4 U2 O14 . . 91.7(4) ?
O17 U2 O14 3_455 . 174.0(3) ?
O3 U2 O16 . 3 91.0(4) ?
O4 U2 O16 . 3 89.6(4) ?
O17 U2 O16 3_455 3 67.4(3) ?
O14 U2 O16 . 3 118.5(3) ?
O3 U2 O18 . 3_455 89.5(4) ?
O4 U2 O18 . 3_455 89.6(4) ?
O17 U2 O18 3_455 3_455 53.0(3) ?
O14 U2 O18 . 3_455 121.2(3) ?
O16 U2 O18 3 3_455 120.3(3) ?
O3 U2 O13 . . 89.5(4) ?
O4 U2 O13 . . 90.1(4) ?
O17 U2 O13 3_455 . 121.5(3) ?
O14 U2 O13 . . 52.7(3) ?
O16 U2 O13 3 . 171.1(3) ?
O18 U2 O13 3_455 . 68.6(3) ?
O3 U2 O15 . 3 93.9(4) ?
O4 U2 O15 . 3 87.0(4) ?
O17 U2 O15 3_455 3 119.4(3) ?
O14 U2 O15 . 3 66.4(4) ?
O16 U2 O15 3 3 52.3(3) ?
O18 U2 O15 3_455 3 171.8(3) ?
O13 U2 O15 . 3 118.9(3) ?
N4 Ni1 N5 . . 174.3(4) ?
N4 Ni1 N3 . . 80.3(4) ?
N5 Ni1 N3 . . 97.0(4) ?
N4 Ni1 N6 . . 95.5(4) ?
N5 Ni1 N6 . . 79.9(4) ?
N3 Ni1 N6 . . 100.0(4) ?
N4 Ni1 O5 . . 90.0(4) ?
N5 Ni1 O5 . . 95.2(4) ?
N3 Ni1 O5 . . 93.0(4) ?
N6 Ni1 O5 . . 166.6(4) ?
N4 Ni1 O10 . 1_655 94.8(4) ?
N5 Ni1 O10 . 1_655 88.9(4) ?
N3 Ni1 O10 . 1_655 165.6(4) ?
N6 Ni1 O10 . 1_655 94.0(4) ?
O5 Ni1 O10 . 1_655 73.3(3) ?
C4 O5 Ni1 . . 151.4(8) ?
C4 O5 U1 . . 95.4(7) ?
Ni1 O5 U1 . . 112.4(3) ?
C4 O6 U1 . . 94.0(8) ?
C7 O7 U1 . 3_445 92.8(8) ?
C7 O8 U1 . 3_445 92.5(8) ?
C10 O9 U1 . 1_455 95.5(8) ?
C10 O10 Ni1 . 1_455 147.7(8) ?
C10 O10 U1 . 1_455 94.9(7) ?
Ni1 O10 U1 1_455 1_455 110.6(3) ?
C14 O13 U2 . . 93.2(8) ?
C14 O14 U2 . . 93.7(8) ?
C17 O15 U2 . 3_445 92.2(8) ?
C17 O16 U2 . 3_445 92.8(8) ?
C20 O17 U2 . 3_545 95.0(8) ?
C20 O18 U2 . 3_545 92.9(8) ?
H21A O21 H21B . . 107.500000 ?
H22A O22 H22B . . 106.300000 ?
O11 N1 O12 . . 123.6(14) ?
O11 N1 C1 . . 117.5(13) ?
O12 N1 C1 . . 118.8(12) ?
O19 N2 O20 . . 122.1(15) ?
O19 N2 C11 . . 119.8(14) ?
O20 N2 C11 . . 118.0(13) ?
C21 N3 C25 . . 118.7(10) ?
C21 N3 Ni1 . . 126.5(8) ?
C25 N3 Ni1 . . 114.6(8) ?
C30 N4 C26 . . 118.2(11) ?
C30 N4 Ni1 . . 127.1(9) ?
C26 N4 Ni1 . . 114.3(8) ?
C31 N5 C35 . . 119.1(11) ?
C31 N5 Ni1 . . 126.0(9) ?
C35 N5 Ni1 . . 114.8(8) ?
C40 N6 C36 . . 118.2(11) ?
C40 N6 Ni1 . . 127.0(9) ?
C36 N6 Ni1 . . 114.6(9) ?
C2 C1 C8 . . 111.0(11) ?
C2 C1 C5 . . 113.7(11) ?
C8 C1 C5 . . 114.3(10) ?
C2 C1 N1 . . 104.1(10) ?
C8 C1 N1 . . 105.5(10) ?
C5 C1 N1 . . 107.4(11) ?
C3 C2 C1 . . 114.7(11) ?
C3 C2 H2A . . 108.600000 ?
C1 C2 H2A . . 108.600000 ?
C3 C2 H2B . . 108.600000 ?
C1 C2 H2B . . 108.600000 ?
H2A C2 H2B . . 107.600000 ?
C4 C3 C2 . . 114.6(11) ?
C4 C3 H3A . . 108.600000 ?
C2 C3 H3A . . 108.600000 ?
C4 C3 H3B . . 108.600000 ?
C2 C3 H3B . . 108.600000 ?
H3A C3 H3B . . 107.600000 ?
O6 C4 O5 . . 118.6(11) ?
O6 C4 C3 . . 122.7(11) ?
O5 C4 C3 . . 118.6(11) ?
C6 C5 C1 . . 112.4(10) ?
C6 C5 H5A . . 109.100000 ?
C1 C5 H5A . . 109.100000 ?
C6 C5 H5B . . 109.100000 ?
C1 C5 H5B . . 109.100000 ?
H5A C5 H5B . . 107.900000 ?
C7 C6 C5 . . 106.7(10) ?
C7 C6 H6A . . 110.400000 ?
C5 C6 H6A . . 110.400000 ?
C7 C6 H6B . . 110.400000 ?
C5 C6 H6B . . 110.400000 ?
H6A C6 H6B . . 108.600000 ?
O7 C7 O8 . . 120.0(12) ?
O7 C7 C6 . . 119.5(12) ?
O8 C7 C6 . . 120.3(12) ?
C9 C8 C1 . . 114.0(10) ?
C9 C8 H8A . . 108.700000 ?
C1 C8 H8A . . 108.700000 ?
C9 C8 H8B . . 108.700000 ?
C1 C8 H8B . . 108.700000 ?
H8A C8 H8B . . 107.600000 ?
C10 C9 C8 . . 114.4(11) ?
C10 C9 H9A . . 108.700000 ?
C8 C9 H9A . . 108.700000 ?
C10 C9 H9B . . 108.700000 ?
C8 C9 H9B . . 108.700000 ?
H9A C9 H9B . . 107.600000 ?
O9 C10 O10 . . 117.7(11) ?
O9 C10 C9 . . 122.3(11) ?
O10 C10 C9 . . 120.0(11) ?
C18 C11 N2 . . 106.9(11) ?
C18 C11 C12 . . 115.0(11) ?
N2 C11 C12 . . 107.2(11) ?
C18 C11 C15 . . 108.9(11) ?
N2 C11 C15 . . 104.4(11) ?
C12 C11 C15 . . 113.7(11) ?
C13 C12 C11 . . 112.8(11) ?
C13 C12 H12A . . 109.000000 ?
C11 C12 H12A . . 109.000000 ?
C13 C12 H12B . . 109.000000 ?
C11 C12 H12B . . 109.000000 ?
H12A C12 H12B . . 107.800000 ?
C14 C13 C12 . . 109.4(12) ?
C14 C13 H13A . . 109.800000 ?
C12 C13 H13A . . 109.800000 ?
C14 C13 H13B . . 109.800000 ?
C12 C13 H13B . . 109.800000 ?
H13A C13 H13B . . 108.200000 ?
O14 C14 O13 . . 120.3(12) ?
O14 C14 C13 . . 119.9(13) ?
O13 C14 C13 . . 119.8(12) ?
C16 C15 C11 . . 115.2(12) ?
C16 C15 H15A . . 108.500000 ?
C11 C15 H15A . . 108.500000 ?
C16 C15 H15B . . 108.500000 ?
C11 C15 H15B . . 108.500000 ?
H15A C15 H15B . . 107.500000 ?
C15 C16 C17 . . 114.8(12) ?
C15 C16 H16A . . 108.600000 ?
C17 C16 H16A . . 108.600000 ?
C15 C16 H16B . . 108.600000 ?
C17 C16 H16B . . 108.600000 ?
H16A C16 H16B . . 107.600000 ?
O15 C17 O16 . . 120.3(13) ?
O15 C17 C16 . . 120.2(12) ?
O16 C17 C16 . . 119.4(12) ?
C11 C18 C19 . . 114.0(12) ?
C11 C18 H18A . . 108.700000 ?
C19 C18 H18A . . 108.800000 ?
C11 C18 H18B . . 108.700000 ?
C19 C18 H18B . . 108.800000 ?
H18A C18 H18B . . 107.600000 ?
C20 C19 C18 . . 113.8(12) ?
C20 C19 H19A . . 108.800000 ?
C18 C19 H19A . . 108.800000 ?
C20 C19 H19B . . 108.800000 ?
C18 C19 H19B . . 108.800000 ?
H19A C19 H19B . . 107.700000 ?
O17 C20 O18 . . 119.0(12) ?
O17 C20 C19 . . 119.6(12) ?
O18 C20 C19 . . 121.2(12) ?
N3 C21 C22 . . 123.0(12) ?
N3 C21 H21 . . 118.500000 ?
C22 C21 H21 . . 118.500000 ?
C21 C22 C23 . . 118.4(12) ?
C21 C22 H22 . . 120.800000 ?
C23 C22 H22 . . 120.800000 ?
C22 C23 C24 . . 119.0(12) ?
C22 C23 H23 . . 120.500000 ?
C24 C23 H23 . . 120.500000 ?
C25 C24 C23 . . 118.8(12) ?
C25 C24 H24 . . 120.600000 ?
C23 C24 H24 . . 120.600000 ?
N3 C25 C24 . . 121.9(11) ?
N3 C25 C26 . . 114.7(11) ?
C24 C25 C26 . . 123.2(11) ?
N4 C26 C27 . . 122.1(11) ?
N4 C26 C25 . . 115.4(11) ?
C27 C26 C25 . . 122.5(11) ?
C26 C27 C28 . . 119.0(13) ?
C26 C27 H27 . . 120.500000 ?
C28 C27 H27 . . 120.500000 ?
C29 C28 C27 . . 119.3(14) ?
C29 C28 H28 . . 120.400000 ?
C27 C28 H28 . . 120.400000 ?
C30 C29 C28 . . 118.7(14) ?
C30 C29 H29 . . 120.600000 ?
C28 C29 H29 . . 120.600000 ?
N4 C30 C29 . . 122.6(13) ?
N4 C30 H30 . . 118.700000 ?
C29 C30 H30 . . 118.700000 ?
N5 C31 C32 . . 123.1(13) ?
N5 C31 H31 . . 118.500000 ?
C32 C31 H31 . . 118.500000 ?
C33 C32 C31 . . 116.6(13) ?
C33 C32 H32 . . 121.700000 ?
C31 C32 H32 . . 121.700000 ?
C32 C33 C34 . . 121.5(13) ?
C32 C33 H33 . . 119.200000 ?
C34 C33 H33 . . 119.200000 ?
C35 C34 C33 . . 117.7(14) ?
C35 C34 H34 . . 121.100000 ?
C33 C34 H34 . . 121.100000 ?
N5 C35 C34 . . 121.9(13) ?
N5 C35 C36 . . 115.7(11) ?
C34 C35 C36 . . 122.4(13) ?
N6 C36 C37 . . 121.5(13) ?
N6 C36 C35 . . 114.6(11) ?
C37 C36 C35 . . 124.0(13) ?
C38 C37 C36 . . 119.7(15) ?
C38 C37 H37 . . 120.100000 ?
C36 C37 H37 . . 120.100000 ?
C37 C38 C39 . . 119.1(14) ?
C37 C38 H38 . . 120.500000 ?
C39 C38 H38 . . 120.500000 ?
C38 C39 C40 . . 118.1(14) ?
C38 C39 H39 . . 121.000000 ?
C40 C39 H39 . . 121.000000 ?
N6 C40 C39 . . 123.4(13) ?
N6 C40 H40 . . 118.300000 ?
C39 C40 H40 . . 118.300000 ?

loop_
_geom_bond_atom_site_label_1
_geom_bond_atom_site_label_2
_geom_bond_site_symmetry_2
_geom_bond_distance
_geom_bond_publ_flag
U1 O1 . 1.768(10) ?
U1 O2 . 1.771(9) ?
U1 O7 3 2.432(9) ?
U1 O8 3 2.437(9) ?
U1 O5 . 2.468(8) ?
U1 O10 1_655 2.490(9) ?
U1 O9 1_655 2.494(10) ?
U1 O6 . 2.515(10) ?
U2 O3 . 1.762(10) ?
U2 O4 . 1.787(10) ?
U2 O17 3_455 2.426(10) ?
U2 O14 . 2.461(10) ?
U2 O16 3 2.464(9) ?
U2 O18 3_455 2.464(11) ?
U2 O13 . 2.470(10) ?
U2 O15 3 2.484(11) ?
Ni1 N4 . 2.030(10) ?
Ni1 N5 . 2.043(10) ?
Ni1 N3 . 2.047(10) ?
Ni1 N6 . 2.061(10) ?
Ni1 O5 . 2.130(8) ?
Ni1 O10 1_655 2.156(9) ?
O5 C4 . 1.281(15) ?
O6 C4 . 1.252(17) ?
O7 C7 . 1.262(17) ?
O8 C7 . 1.265(16) ?
O9 C10 . 1.255(17) ?
O10 C10 . 1.287(15) ?
O11 N1 . 1.213(17) ?
O12 N1 . 1.233(17) ?
O13 C14 . 1.263(18) ?
O14 C14 . 1.259(17) ?
O15 C17 . 1.250(18) ?
O16 C17 . 1.264(17) ?
O17 C20 . 1.260(17) ?
O18 C20 . 1.271(17) ?
O19 N2 . 1.202(19) ?
O20 N2 . 1.235(19) ?
O21 H21A . 0.842100 ?
O21 H21B . 0.831800 ?
O22 H22A . 0.843100 ?
O22 H22B . 0.842800 ?
N1 C1 . 1.558(18) ?
N2 C11 . 1.529(17) ?
N3 C21 . 1.337(16) ?
N3 C25 . 1.347(16) ?
N4 C30 . 1.350(17) ?
N4 C26 . 1.353(16) ?
N5 C31 . 1.340(17) ?
N5 C35 . 1.347(17) ?
N6 C40 . 1.328(17) ?
N6 C36 . 1.348(17) ?
C1 C2 . 1.527(18) ?
C1 C8 . 1.531(16) ?
C1 C5 . 1.540(18) ?
C2 C3 . 1.526(18) ?
C2 H2A . 0.990000 ?
C2 H2B . 0.990000 ?
C3 C4 . 1.506(18) ?
C3 H3A . 0.990000 ?
C3 H3B . 0.990000 ?
C5 C6 . 1.527(19) ?
C5 H5A . 0.990000 ?
C5 H5B . 0.990000 ?
C6 C7 . 1.524(18) ?
C6 H6A . 0.990000 ?
C6 H6B . 0.990000 ?
C8 C9 . 1.526(17) ?
C8 H8A . 0.990000 ?
C8 H8B . 0.990000 ?
C9 C10 . 1.501(17) ?
C9 H9A . 0.990000 ?
C9 H9B . 0.990000 ?
C11 C18 . 1.520(18) ?
C11 C12 . 1.533(19) ?
C11 C15 . 1.550(19) ?
C12 C13 . 1.531(19) ?
C12 H12A . 0.990000 ?
C12 H12B . 0.990000 ?
C13 C14 . 1.502(19) ?
C13 H13A . 0.990000 ?
C13 H13B . 0.990000 ?
C15 C16 . 1.511(18) ?
C15 H15A . 0.990000 ?
C15 H15B . 0.990000 ?
C16 C17 . 1.512(19) ?
C16 H16A . 0.990000 ?
C16 H16B . 0.990000 ?
C18 C19 . 1.530(18) ?
C18 H18A . 0.990000 ?
C18 H18B . 0.990000 ?
C19 C20 . 1.501(18) ?
C19 H19A . 0.990000 ?
C19 H19B . 0.990000 ?
C21 C22 . 1.384(18) ?
C21 H21 . 0.950000 ?
C22 C23 . 1.39(2) ?
C22 H22 . 0.950000 ?
C23 C24 . 1.399(19) ?
C23 H23 . 0.950000 ?
C24 C25 . 1.388(17) ?
C24 H24 . 0.950000 ?
C25 C26 . 1.483(17) ?
C26 C27 . 1.379(18) ?
C27 C28 . 1.38(2) ?
C27 H27 . 0.950000 ?
C28 C29 . 1.38(2) ?
C28 H28 . 0.950000 ?
C29 C30 . 1.38(2) ?
C29 H29 . 0.950000 ?
C30 H30 . 0.950000 ?
C31 C32 . 1.39(2) ?
C31 H31 . 0.950000 ?
C32 C33 . 1.38(2) ?
C32 H32 . 0.950000 ?
C33 C34 . 1.39(2) ?
C33 H33 . 0.950000 ?
C34 C35 . 1.384(19) ?
C34 H34 . 0.950000 ?
C35 C36 . 1.487(19) ?
C36 C37 . 1.389(19) ?
C37 C38 . 1.38(2) ?
C37 H37 . 0.950000 ?
C38 C39 . 1.38(2) ?
C38 H38 . 0.950000 ?
C39 C40 . 1.40(2) ?
C39 H39 . 0.950000 ?
C40 H40 . 0.950000 ?

loop_
_geom_hbond_atom_site_label_D
_geom_hbond_atom_site_label_H
_geom_hbond_atom_site_label_A
_geom_hbond_site_symmetry_A
_geom_hbond_distance_DH
_geom_hbond_distance_HA
_geom_hbond_distance_DA
_geom_hbond_angle_DHA
_geom_hbond_publ_flag
O21 H21A O11 . 0.84 2.17 3.00(2) 167.8 ?
O21 H21B O23 4_464 0.83 2.37 2.80(2) 112.8 ?
O22 H22A O8 3 0.84 2.09 2.919(14) 166.7 ?
O22 H22B O23 . 0.84 1.95 2.781(19) 169.0 ?
C8 H8A O3 1_455 0.99 2.59 3.295(16) 128.0 ?
C16 H16B O20 . 0.99 2.48 3.19(2) 128.4 ?
C18 H18A O2 3_545 0.99 2.36 3.157(17) 137.0 ?
C24 H24 O9 3_545 0.95 2.52 3.448(17) 165.2 ?
C27 H27 O9 3_545 0.95 2.31 3.259(17) 172.5 ?
C29 H29 O13 . 0.95 2.37 3.188(18) 143.9 ?
C31 H31 O21 . 0.95 2.48 3.23(2) 136.0 ?
